data_4103386
loop_
_publ_author_name
'Michael Maes'
'Frederik Vermoortele'
'Luc Alaerts'
'Sarah Couck'
'Christine E. A. Kirschhock'
'Joeri F. M. Denayer'
'Dirk E. De Vos'

_publ_contact_author_email christine.kirschhock@biw.kuleuven.be
_publ_section_title
;
 Separation of Styrene and Ethylbenzene on Metal-Organic Frameworks:
 Analogous Structures with Different Adsorption Mechanisms
;
_journal_name_full 'Journal of the American Chemical Society'
_journal_page_first 15277
_journal_page_last 15285
_journal_paper_doi 10.1021/ja106142x
_journal_volume 132
_journal_year 2010
_chemical_formula_sum 'C32 N8 O15 V3'
_chemical_formula_weight 889.22
_space_group_IT_number 33
_symmetry_cell_setting orthorhombic
_symmetry_space_group_name_Hall 'P -2ac -2n'
_symmetry_space_group_name_H-M 'P n 21 a'
_audit_author_name ceak
_audit_creation_date 2010-03-07T17:44
_audit_creation_method 'from EXP file using GSAS2CIF'
_audit_update_record ' 2010-03-07T17:44  Initial CIF as created by GSAS2CIF'
_cell_angle_alpha 90.0
_cell_angle_beta 90.0
_cell_angle_gamma 90.0
_cell_formula_units_Z 4
_cell_length_a 20.4563(33)
_cell_length_b 15.6609(19)
_cell_length_c 14.4447(16)
_cell_volume 4627.6(11)
_computing_structure_refinement GSAS
_pd_block_id 2010-03-07T17:44|47STYRES4_phase1|ceak||
_pd_phase_name 'mil47 with styrene in high loading'
_refine_ls_goodness_of_fit_all 0.97
_refine_ls_matrix_type full
_refine_ls_number_parameters 123
_refine_ls_number_restraints 0
_refine_ls_shift/su_max 2.04
_refine_ls_shift/su_mean 0.52
_cod_data_source_file ja106142x_si_001_1.cif
_cod_data_source_block 47STYRES4_phase_1
_cod_original_cell_volume 4627.5(10)
_cod_database_code 4103386

loop_
_symmetry_equiv_pos_site_id
_symmetry_equiv_pos_as_xyz
1 +x,+y,+z
2 -x+1/2,+y+1/2,+z+1/2
3 -x,+y+1/2,-z
4 +x+1/2,+y,-z+1/2

loop_
_atom_site_aniso_label
_atom_site_aniso_U_11
_atom_site_aniso_U_12
_atom_site_aniso_U_13
_atom_site_aniso_U_22
_atom_site_aniso_U_23
_atom_site_aniso_U_33
V1 -0.09 0.04509 0.01136 0.01772 -0.10037 0.15649
V2 0.10541 0.00811 0.12967 0.06966 0.07576 0.02955
V3 0.32764 0.07913 0.28616 -0.03396 0.17109 0.22979

loop_
_atom_site_type_symbol
_atom_site_label
_atom_site_fract_x
_atom_site_fract_y
_atom_site_fract_z
_atom_site_occupancy
_atom_site_thermal_displace_type
_atom_site_U_iso_or_equiv
_atom_site_symmetry_multiplicity
C c11 0.617(7) 0.137(7) 0.330(7) 1.0 Uiso 0.02974 4
C c12 0.727(6) 0.183(9) 0.343(9) 1.0 Uiso 0.02974 4
C c21 0.680(8) 0.132(5) 0.302(5) 1.0 Uiso 0.02974 4
C c22 0.599(5) 0.193(8) 0.399(9) 1.0 Uiso 0.02974 4
C c31 0.709(4) 0.239(7) 0.411(7) 1.0 Uiso 0.02974 4
C c32 0.645(4) 0.244(4) 0.439(4) 1.0 Uiso 0.02974 4
C cm1 0.678(9) 0.356(7) 0.552(6) 1.0 Uiso 0.02974 4
C cm2 0.627(7) 0.300(6) 0.508(6) 1.0 Uiso 0.02974 4
N N33 0.639(5) 0.292(6) 0.109(5) 1.0 Uiso 0.02974 4
N N34 0.6561(31) 0.389(6) 0.233(6) 1.0 Uiso 0.02974 4
N N35 0.680(4) 0.339(7) 0.163(6) 1.0 Uiso 0.02974 4
N N36 0.573(5) 0.295(5) 0.125(5) 1.0 Uiso 0.02974 4
N N37 0.5901(32) 0.392(4) 0.248(4) 1.0 Uiso 0.02974 4
N N38 0.5485(33) 0.3448(33) 0.194(4) 1.0 Uiso 0.02974 4
N N39 0.456(4) 0.403(7) 0.286(7) 1.0 Uiso 0.02974 4
N N40 0.4825(32) 0.348(6) 0.210(6) 1.0 Uiso 0.02974 4
V V1 0.7205(23) 0.258(6) 0.764(4) 1.0 Uani 0.02807 4
V V2 0.3955(33) 0.254(6) 0.730(4) 1.0 Uani 0.06821 4
V V3 0.068(4) 0.256(5) 0.735(6) 1.0 Uani 0.17449 4
O O1 -0.355(6) 0.271(8) -0.310(6) 1.0 Uiso 0.09(5) 4
O O2 -0.03896 0.24187 -0.26422 1.0 Uiso 0.13(10) 4
O O3 0.30827 0.24186 -0.297 1.0 Uiso 0.01(6) 4
C C1a -0.0051(15) -0.0640(9) 0.0643(11) 1.0 Uiso 0.019(27) 4
C C1b 0.0553(8) -0.0362(13) 0.0364(13) 1.0 Uiso 0.019(27) 4
C C1c 0.0604(6) 0.0278(13) -0.0279(14) 1.0 Uiso 0.019(27) 4
C C1d -0.0604(6) -0.0278(13) 0.0279(14) 1.0 Uiso 0.019(27) 4
C C1e -0.0553(8) 0.0362(13) -0.0364(13) 1.0 Uiso 0.019(27) 4
C C1f 0.0051(15) 0.0640(9) -0.0643(11) 1.0 Uiso 0.019(27) 4
C C1g -0.0106(31) -0.1340(20) 0.1347(23) 1.0 Uiso 0.019(27) 4
C C1h 0.0106(31) 0.1340(20) -0.1347(23) 1.0 Uiso 0.019(27) 4
O O1a -0.068(4) -0.1604(27) 0.1612(32) 1.0 Uiso 0.019(27) 4
O O1b -0.042(4) 0.1683(27) -0.1692(29) 1.0 Uiso 0.019(27) 4
O O1c 0.042(4) -0.1683(27) 0.1692(29) 1.0 Uiso 0.019(27) 4
O O1d 0.068(4) 0.1604(27) -0.1612(32) 1.0 Uiso 0.019(27) 4
C C2a 0.336(4) -0.0640(9) 0.0636(10) 1.0 Uiso 0.006(26) 4
C C2b 0.390(4) -0.0251(14) 0.0249(14) 1.0 Uiso 0.006(26) 4
C C2c 0.382(4) 0.0389(13) -0.0387(13) 1.0 Uiso 0.006(26) 4
C C2d 0.275(4) -0.0389(13) 0.0387(13) 1.0 Uiso 0.006(26) 4
C C2e 0.267(4) 0.0251(14) -0.0249(14) 1.0 Uiso 0.006(26) 4
C C2f 0.320(5) 0.0640(9) -0.0636(10) 1.0 Uiso 0.006(26) 4
C C2g 0.346(5) -0.1341(18) 0.1332(21) 1.0 Uiso 0.006(26) 4
C C2h 0.311(5) 0.1341(18) -0.1332(21) 1.0 Uiso 0.006(26) 4
O O2a 0.295(6) -0.1710(23) 0.1699(28) 1.0 Uiso 0.006(26) 4
O O2b 0.252(6) 0.1579(27) -0.1569(30) 1.0 Uiso 0.006(26) 4
O O2c 0.404(5) -0.1579(27) 0.1569(30) 1.0 Uiso 0.006(26) 4
O O2d 0.362(6) 0.1710(23) -0.1699(28) 1.0 Uiso 0.006(26) 4
C C3a 0.664(4) -0.0640(9) 0.0646(10) 1.0 Uiso 0.010(25) 4
C C3b 0.722(4) -0.0322(15) 0.0324(16) 1.0 Uiso 0.010(25) 4
C C3c 0.722(4) 0.0319(15) -0.0322(15) 1.0 Uiso 0.010(25) 4
C C3d 0.606(4) -0.0319(15) 0.0322(15) 1.0 Uiso 0.010(25) 4
C C3e 0.606(4) 0.0322(15) -0.0324(16) 1.0 Uiso 0.010(25) 4
C C3f 0.664(4) 0.0640(9) -0.0646(10) 1.0 Uiso 0.010(25) 4
C C3g 0.664(5) -0.1341(18) 0.1354(21) 1.0 Uiso 0.010(25) 4
C C3h 0.664(6) 0.1341(18) -0.1354(21) 1.0 Uiso 0.010(25) 4
O O3a 0.609(5) -0.1644(27) 0.1659(29) 1.0 Uiso 0.010(25) 4
O O3b 0.609(6) 0.1646(26) -0.1662(30) 1.0 Uiso 0.010(25) 4
O O3c 0.719(5) -0.1646(26) 0.1662(30) 1.0 Uiso 0.010(25) 4
O O3d 0.720(6) 0.1644(27) -0.1659(29) 1.0 Uiso 0.010(25) 4

loop_
_atom_type_symbol
_atom_type_number_in_cell
C 128.0
N 32.0
V 12.0
O 60.0

loop_
_pd_block_diffractogram_id
2010-03-07T17:44|47STYRES4_H_01|ceak|combi
